data_1556114
loop_
_publ_author_name
'Tanaka, Ken'
'Wada, Azusa'
'Noguchi, Keiichi'

_publ_section_title
;
 Rhodium-catalyzed chemo-, regio-, and enantioselective [2 + 2 + 2]
 cycloaddition of alkynes with isocyanates.
;
_journal_issue 21
_journal_name_full 'Organic letters'
_journal_page_first 4737
_journal_page_last 4739
_journal_paper_doi 10.1021/ol052041b
_journal_volume 7
_journal_year 2005
_chemical_absolute_configuration ad
_chemical_formula_moiety 'C18 H20 Cl N O'
_chemical_formula_sum 'C18 H20 Cl N O'
_chemical_formula_weight 301.80
_chemical_melting_point 360.1(5)
_chemical_name_common
;
'(R)-(+)-2-Butyl-1-(2-chlorophenyl)-2,5,6,7-
tetrahydro[2]pyrindin-3-one'
;
_space_group_IT_number 1
_space_group_name_Hall 'P 1'
_space_group_name_H-M_alt 'P 1'
_symmetry_cell_setting triclinic
_symmetry_Int_Tables_number 1
_symmetry_space_group_name_Hall 'P 1'
_symmetry_space_group_name_H-M 'P 1'
_atom_sites_solution_hydrogens geom
_atom_sites_solution_primary direct
_atom_sites_solution_secondary difmap
_audit_creation_date 2005-06-03
_audit_creation_method SHELXL-97
_cell_angle_alpha 106.260(7)
_cell_angle_beta 92.413(8)
_cell_angle_gamma 114.734(7)
_cell_formula_units_Z 2
_cell_length_a 9.0186(10)
_cell_length_b 10.1685(11)
_cell_length_c 10.3380(12)
_cell_measurement_reflns_used 14068
_cell_measurement_temperature 296(2)
_cell_measurement_theta_max 68.2
_cell_measurement_theta_min 4.5
_cell_volume 812.73(17)
_computing_cell_refinement PROCESS-AUTO
_computing_data_collection PROCESS-AUTO
_computing_data_reduction CrystalStructure
_computing_molecular_graphics 'ORTEP-3 for Windows Ver. 1.076 (Farrugia, 1997)'
_computing_structure_refinement 'SHELXL-97 (Sheldrick, 1997)'
_computing_structure_solution SIR92
_diffrn_ambient_temperature 296(2)
_diffrn_detector_area_resol_mean 10.00
_diffrn_measured_fraction_theta_full 0.983
_diffrn_measured_fraction_theta_max 0.983
_diffrn_measurement_device_type 'Rigaku RAXIS-RAPID'
_diffrn_measurement_method \w
_diffrn_radiation_monochromator graphite
_diffrn_radiation_source 'rotating anode'
_diffrn_radiation_type CuK\a
_diffrn_radiation_wavelength 1.5418
_diffrn_reflns_av_R_equivalents 0.067
_diffrn_reflns_limit_h_max 10
_diffrn_reflns_limit_h_min -10
_diffrn_reflns_limit_k_max 12
_diffrn_reflns_limit_k_min -12
_diffrn_reflns_limit_l_max 12
_diffrn_reflns_limit_l_min -12
_diffrn_reflns_number 14989
_diffrn_reflns_theta_full 68.20
_diffrn_reflns_theta_max 68.20
_diffrn_reflns_theta_min 4.53
_exptl_absorpt_coefficient_mu 2.055
_exptl_absorpt_correction_T_max 0.960
_exptl_absorpt_correction_T_min 0.552
_exptl_absorpt_correction_type numerical
_exptl_absorpt_process_details
;
    Higashi, T. (1999). Program for Absorption Correction.
    Rigaku Corporation, Tokyo, Japan.
;
_exptl_crystal_colour colorless
_exptl_crystal_density_diffrn 1.233
_exptl_crystal_density_method 'not measured'
_exptl_crystal_description platelet
_exptl_crystal_F_000 320.00
_exptl_crystal_size_max 0.50
_exptl_crystal_size_mid 0.20
_exptl_crystal_size_min 0.02
_refine_diff_density_max 0.231
_refine_diff_density_min -0.232
_refine_diff_density_rms 0.040
_refine_ls_abs_structure_details 'Flack H D (1983), Acta Cryst. A39, 876-881, 2414 Friedel pairs'
_refine_ls_abs_structure_Flack -0.011(17)
_refine_ls_extinction_coef 0.0086(15)
_refine_ls_extinction_expression Fc^*^=kFc[1+0.001xFc^2^\l^3^/sin(2\q)]^-1/4^
_refine_ls_extinction_method SHELXL
_refine_ls_goodness_of_fit_ref 0.996
_refine_ls_hydrogen_treatment riding
_refine_ls_matrix_type full
_refine_ls_number_parameters 380
_refine_ls_number_reflns 5343
_refine_ls_number_restraints 5
_refine_ls_restrained_S_all 1.001
_refine_ls_R_factor_all 0.0633
_refine_ls_R_factor_gt 0.0538
_refine_ls_shift/su_max 0.000
_refine_ls_shift/su_mean 0.000
_refine_ls_structure_factor_coef Fsqd
_refine_ls_weighting_details 'calc w=1/[\s^2^(Fo^2^)+(0.1157P)^2^+0.0000P] where P=(Fo^2^+2Fc^2^)/3'
_refine_ls_weighting_scheme calc
_refine_ls_wR_factor_gt 0.1548
_refine_ls_wR_factor_ref 0.1690
_reflns_number_gt 3966
_reflns_number_total 5343
_reflns_threshold_expression >2sigma(I)
_cod_data_source_file ol052041bsi20050912_081239.cif
_cod_data_source_block 10ab
_cod_depositor_comments
;
The following automatic conversions were performed:

data item '_chemical_melting_point' value '86.5-87.5 \%C' was changed
to '360.1(5)' -- it was converted from degrees Celsius(C) to
Kelvins(K), the average value was taken and precision was estimated.

Automatic conversion script
Id: cif_fix_values 6909 2019-04-08 15:41:33Z antanas 

 Corrected the value of the '_refine_diff_density_rms' data item
 by removing an ASCII start of heading (SOH) symbol.

 Antanas Vaitkus,
 2019-12-11
;
_cod_original_cell_volume 812.73(16)
_cod_database_code 1556114

loop_
_symmetry_equiv_pos_as_xyz
'x, y, z'

loop_
_atom_site_label
_atom_site_type_symbol
_atom_site_fract_x
_atom_site_fract_y
_atom_site_fract_z
_atom_site_U_iso_or_equiv
_atom_site_adp_type
_atom_site_occupancy
_atom_site_symmetry_multiplicity
_atom_site_calc_flag
_atom_site_refinement_flags
Cl1 Cl 0.58490(18) 0.33891(16) -0.12944(13) 0.1244(5) Uani 1 1 d .
Cl2 Cl 0.18116(18) -0.31983(14) 0.32316(13) 0.1257(5) Uani 1 1 d .
O1 O 0.0212(3) -0.0020(3) 0.0594(3) 0.0957(8) Uani 1 1 d .
O2 O 0.7418(3) 0.2036(3) 0.5540(3) 0.0993(9) Uani 1 1 d .
N1 N 0.2774(3) 0.1973(3) 0.0948(3) 0.0640(6) Uani 1 1 d .
N2 N 0.4801(3) 0.0316(3) 0.5597(3) 0.0698(7) Uani 1 1 d .
C1 C 0.5541(4) 0.4213(3) 0.1348(4) 0.0710(8) Uani 1 1 d .
C2 C 0.6264(4) 0.4697(4) 0.0313(4) 0.0813(9) Uani 1 1 d .
C3 C 0.7345(5) 0.6248(5) 0.0554(5) 0.0943(12) Uani 1 1 d .
H3 H 0.7821 0.6560 -0.0155 0.113 Uiso 1 1 calc R
C4 C 0.7690(5) 0.7276(5) 0.1799(6) 0.0994(13) Uani 1 1 d .
H4 H 0.8407 0.8301 0.1953 0.119 Uiso 1 1 calc R
C5 C 0.6983(6) 0.6820(5) 0.2868(5) 0.1065(14) Uani 1 1 d .
H5 H 0.7245 0.7551 0.3729 0.128 Uiso 1 1 calc R
C6 C 0.5925(5) 0.5342(4) 0.2685(5) 0.0927(12) Uani 1 1 d .
H6 H 0.5455 0.5058 0.3407 0.111 Uiso 1 1 calc R
C7 C 0.4491(3) 0.2571(3) 0.1177(3) 0.0629(7) Uani 1 1 d .
C8 C 0.5207(4) 0.1673(4) 0.1322(4) 0.0687(8) Uani 1 1 d .
C9 C 0.4206(4) 0.0141(4) 0.1273(4) 0.0722(8) Uani 1 1 d .
C10 C 0.2540(4) -0.0422(4) 0.1074(4) 0.0746(9) Uani 1 1 d .
H10 H 0.1898 -0.1413 0.1080 0.090 Uiso 1 1 calc R
C11 C 0.1743(4) 0.0459(4) 0.0856(4) 0.0713(9) Uani 1 1 d .
C12 C 0.7016(4) 0.2039(5) 0.1565(5) 0.0970(13) Uani 1 1 d .
H12A H 0.7504 0.2201 0.0770 0.116 Uiso 1 1 calc R
H12B H 0.7627 0.2951 0.2355 0.116 Uiso 1 1 calc R
C13 C 0.7032(5) 0.0668(6) 0.1811(7) 0.1124(16) Uani 1 1 d .
H13A H 0.7530 0.0940 0.2757 0.135 Uiso 1 1 calc R
H13B H 0.7694 0.0315 0.1225 0.135 Uiso 1 1 calc R
C14 C 0.5302(5) -0.0581(5) 0.1519(6) 0.0998(13) Uani 1 1 d .
H14A H 0.5065 -0.0951 0.2292 0.120 Uiso 1 1 calc R
H14B H 0.5138 -0.1433 0.0716 0.120 Uiso 1 1 calc R
C15 C 0.1950(4) 0.2922(4) 0.0766(4) 0.0754(9) Uani 1 1 d .
H15A H 0.2721 0.3997 0.1193 0.090 Uiso 1 1 calc R
H15B H 0.1004 0.2703 0.1229 0.090 Uiso 1 1 calc R
C16 C 0.1367(5) 0.2629(5) -0.0728(5) 0.0932(11) Uani 1 1 d .
H16A H 0.2295 0.2764 -0.1206 0.112 Uiso 1 1 calc R
H16B H 0.0527 0.1575 -0.1134 0.112 Uiso 1 1 calc R
C17 C 0.0654(7) 0.3680(6) -0.0927(6) 0.1194(17) Uani 1 1 d D
H17A H 0.0065 0.3294 -0.1863 0.143 Uiso 1 1 calc R
H17B H -0.0134 0.3696 -0.0320 0.143 Uiso 1 1 calc R
C18 C 0.1990(9) 0.5260(6) -0.0639(9) 0.169(3) Uani 1 1 d D
H18A H 0.1511 0.5910 -0.0766 0.203 Uiso 1 1 calc R
H18B H 0.2756 0.5248 -0.1253 0.203 Uiso 1 1 calc R
H18C H 0.2565 0.5646 0.0290 0.203 Uiso 1 1 calc R
C19 C 0.2030(4) -0.1516(3) 0.5851(4) 0.0700(8) Uani 1 1 d .
C20 C 0.1334(5) -0.2968(4) 0.4866(4) 0.0850(10) Uani 1 1 d .
C21 C 0.0257(6) -0.4238(4) 0.5191(6) 0.1053(15) Uani 1 1 d .
H21 H -0.0196 -0.5207 0.4532 0.126 Uiso 1 1 calc R
C22 C -0.0135(5) -0.4073(5) 0.6462(6) 0.1065(14) Uani 1 1 d .
H22 H -0.0847 -0.4927 0.6673 0.128 Uiso 1 1 calc R
C23 C 0.0514(5) -0.2657(5) 0.7429(5) 0.1003(13) Uani 1 1 d .
H23 H 0.0232 -0.2545 0.8295 0.120 Uiso 1 1 calc R
C24 C 0.1586(4) -0.1391(4) 0.7127(4) 0.0826(10) Uani 1 1 d .
H24 H 0.2020 -0.0431 0.7797 0.099 Uiso 1 1 calc R
C25 C 0.3129(3) -0.0090(3) 0.5554(3) 0.0640(7) Uani 1 1 d .
C26 C 0.2517(3) 0.0843(3) 0.5296(3) 0.0644(7) Uani 1 1 d .
C27 C 0.3567(4) 0.2212(4) 0.5086(3) 0.0666(8) Uani 1 1 d .
C28 C 0.5211(4) 0.2638(4) 0.5144(4) 0.0756(9) Uani 1 1 d .
H28 H 0.5886 0.3545 0.4992 0.091 Uiso 1 1 calc R
C29 C 0.5923(4) 0.1709(4) 0.5435(4) 0.0774(10) Uani 1 1 d .
C30 C 0.0758(4) 0.0665(4) 0.5203(4) 0.0797(10) Uani 1 1 d .
H30A H -0.0031 -0.0359 0.4629 0.096 Uiso 1 1 calc R
H30B H 0.0462 0.0871 0.6104 0.096 Uiso 1 1 calc R
C31 C 0.0815(5) 0.1829(7) 0.4577(7) 0.1189(18) Uani 1 1 d .
H31A H 0.0134 0.2302 0.4983 0.143 Uiso 1 1 calc R
H31B H 0.0383 0.1345 0.3600 0.143 Uiso 1 1 calc R
C32 C 0.2567(4) 0.3015(4) 0.4816(5) 0.0843(10) Uani 1 1 d .
H32A H 0.2790 0.3907 0.5599 0.101 Uiso 1 1 calc R
H32B H 0.2812 0.3333 0.4017 0.101 Uiso 1 1 calc R
C33 C 0.5509(4) -0.0685(4) 0.5838(4) 0.0809(10) Uani 1 1 d .
H33A H 0.6386 -0.0613 0.5308 0.097 Uiso 1 1 calc R
H33B H 0.4651 -0.1738 0.5499 0.097 Uiso 1 1 calc R
C34 C 0.6196(5) -0.0320(5) 0.7298(5) 0.0947(12) Uani 1 1 d .
H34A H 0.5310 -0.0445 0.7824 0.114 Uiso 1 1 calc R
H34B H 0.7021 0.0745 0.7653 0.114 Uiso 1 1 calc R
C35 C 0.6985(6) -0.1322(5) 0.7495(6) 0.1087(15) Uani 1 1 d D
H35A H 0.7821 -0.1249 0.6922 0.130 Uiso 1 1 calc R
H35B H 0.7539 -0.0938 0.8442 0.130 Uiso 1 1 calc R
C36 C 0.5756(8) -0.2979(5) 0.7152(9) 0.155(3) Uani 1 1 d D
H36A H 0.6330 -0.3561 0.7265 0.186 Uiso 1 1 calc R
H36B H 0.5192 -0.3366 0.6220 0.186 Uiso 1 1 calc R
H36C H 0.4961 -0.3068 0.7753 0.186 Uiso 1 1 calc R

loop_
_atom_site_aniso_label
_atom_site_aniso_U_11
_atom_site_aniso_U_22
_atom_site_aniso_U_33
_atom_site_aniso_U_23
_atom_site_aniso_U_13
_atom_site_aniso_U_12
Cl1 0.1506(11) 0.1209(9) 0.0810(7) 0.0196(6) 0.0370(6) 0.0491(8)
Cl2 0.1604(12) 0.0937(7) 0.0855(7) 0.0013(5) 0.0070(7) 0.0420(7)
O1 0.0566(13) 0.0776(15) 0.143(3) 0.0424(16) 0.0159(14) 0.0175(12)
O2 0.0558(13) 0.1048(19) 0.141(3) 0.0473(18) 0.0240(14) 0.0348(13)
N1 0.0538(13) 0.0542(13) 0.0792(17) 0.0212(12) 0.0080(11) 0.0208(11)
N2 0.0591(14) 0.0661(14) 0.0810(18) 0.0207(13) 0.0110(12) 0.0275(12)
C1 0.0645(17) 0.0559(16) 0.084(2) 0.0228(15) 0.0117(15) 0.0193(14)
C2 0.080(2) 0.079(2) 0.084(2) 0.0294(18) 0.0239(18) 0.0323(17)
C3 0.083(2) 0.089(3) 0.122(4) 0.056(3) 0.034(2) 0.034(2)
C4 0.086(2) 0.068(2) 0.136(4) 0.039(3) 0.023(2) 0.0235(19)
C5 0.098(3) 0.071(2) 0.109(3) 0.004(2) 0.024(2) 0.015(2)
C6 0.075(2) 0.0590(19) 0.114(3) 0.0242(19) 0.020(2) 0.0055(16)
C7 0.0541(16) 0.0498(14) 0.0738(19) 0.0181(13) 0.0061(13) 0.0152(12)
C8 0.0549(16) 0.0629(16) 0.081(2) 0.0227(15) 0.0082(14) 0.0203(14)
C9 0.0669(18) 0.0576(15) 0.091(2) 0.0239(16) 0.0084(16) 0.0274(14)
C10 0.0658(18) 0.0525(15) 0.097(2) 0.0290(16) 0.0119(16) 0.0161(14)
C11 0.0568(18) 0.0606(18) 0.087(2) 0.0269(16) 0.0113(15) 0.0164(14)
C12 0.0545(17) 0.088(2) 0.141(4) 0.040(3) 0.0066(19) 0.0239(17)
C13 0.081(3) 0.114(3) 0.159(5) 0.052(3) 0.014(3) 0.055(2)
C14 0.091(3) 0.089(3) 0.133(4) 0.045(3) 0.008(2) 0.049(2)
C15 0.0656(18) 0.0603(16) 0.094(2) 0.0197(16) 0.0064(16) 0.0267(14)
C16 0.096(3) 0.080(2) 0.099(3) 0.028(2) -0.003(2) 0.038(2)
C17 0.135(4) 0.116(4) 0.121(4) 0.049(3) 0.008(3) 0.064(3)
C18 0.234(8) 0.116(5) 0.168(7) 0.065(5) 0.012(6) 0.080(5)
C19 0.0640(17) 0.0563(16) 0.077(2) 0.0198(15) 0.0047(15) 0.0176(14)
C20 0.083(2) 0.0619(19) 0.087(3) 0.0124(17) -0.0056(18) 0.0216(17)
C21 0.092(3) 0.059(2) 0.130(4) 0.020(2) -0.017(3) 0.0127(19)
C22 0.085(3) 0.075(2) 0.137(4) 0.051(3) -0.001(3) 0.0068(19)
C23 0.091(2) 0.087(3) 0.112(3) 0.046(3) 0.020(2) 0.021(2)
C24 0.078(2) 0.0625(18) 0.092(3) 0.0269(17) 0.0155(18) 0.0169(16)
C25 0.0558(16) 0.0556(15) 0.0642(18) 0.0105(13) 0.0050(12) 0.0163(13)
C26 0.0506(15) 0.0627(16) 0.0650(18) 0.0151(13) 0.0057(12) 0.0158(13)
C27 0.0582(16) 0.0660(17) 0.0673(19) 0.0216(14) 0.0089(13) 0.0208(14)
C28 0.0618(18) 0.0708(19) 0.087(2) 0.0297(17) 0.0151(16) 0.0203(15)
C29 0.058(2) 0.078(2) 0.090(3) 0.0293(19) 0.0188(17) 0.0236(17)
C30 0.0550(16) 0.082(2) 0.095(3) 0.0297(19) 0.0129(16) 0.0231(16)
C31 0.080(3) 0.131(4) 0.188(6) 0.096(4) 0.046(3) 0.057(3)
C32 0.072(2) 0.078(2) 0.105(3) 0.039(2) 0.0153(19) 0.0305(18)
C33 0.074(2) 0.076(2) 0.092(3) 0.0173(18) 0.0101(17) 0.0397(17)
C34 0.094(3) 0.082(2) 0.101(3) 0.016(2) -0.004(2) 0.044(2)
C35 0.100(3) 0.099(3) 0.121(4) 0.028(3) -0.003(3) 0.046(3)
C36 0.163(6) 0.095(4) 0.187(7) 0.051(4) -0.012(5) 0.041(4)

loop_
_atom_type_symbol
_atom_type_description
_atom_type_scat_dispersion_real
_atom_type_scat_dispersion_imag
_atom_type_scat_source
C C 0.0181 0.0091 'International Tables Vol C Tables 4.2.6.8 and 6.1.1.4'
H H 0.0000 0.0000 'International Tables Vol C Tables 4.2.6.8 and 6.1.1.4'
O O 0.0492 0.0322 'International Tables Vol C Tables 4.2.6.8 and 6.1.1.4'
N N 0.0311 0.0180 'International Tables Vol C Tables 4.2.6.8 and 6.1.1.4'
Cl Cl 0.3639 0.7018 'International Tables Vol C Tables 4.2.6.8 and 6.1.1.4'

loop_
_geom_angle_atom_site_label_1
_geom_angle_atom_site_label_2
_geom_angle_atom_site_label_3
_geom_angle
C7 N1 C11 122.1(2)
C7 N1 C15 120.8(2)
C11 N1 C15 117.0(2)
C25 N2 C29 122.3(3)
C25 N2 C33 121.0(3)
C29 N2 C33 116.6(3)
C2 C1 C6 118.2(3)
C2 C1 C7 122.9(3)
C6 C1 C7 118.7(3)
C1 C2 C3 120.8(4)
C1 C2 Cl1 119.8(3)
C3 C2 Cl1 119.4(3)
C4 C3 C2 120.2(4)
C3 C4 C5 120.4(4)
C6 C5 C4 121.6(4)
C5 C6 C1 118.8(4)
C8 C7 N1 119.5(2)
C8 C7 C1 120.1(3)
N1 C7 C1 120.2(3)
C7 C8 C9 120.2(3)
C7 C8 C12 129.8(3)
C9 C8 C12 110.1(3)
C10 C9 C8 119.9(3)
C10 C9 C14 130.5(3)
C8 C9 C14 109.6(3)
C9 C10 C11 121.5(3)
O1 C11 N1 118.7(3)
O1 C11 C10 124.7(3)
N1 C11 C10 116.6(2)
C13 C12 C8 104.7(3)
C12 C13 C14 109.9(3)
C13 C14 C9 105.0(3)
N1 C15 C16 112.5(3)
C17 C16 C15 113.0(4)
C18 C17 C16 110.8(4)
C24 C19 C20 117.7(3)
C24 C19 C25 119.2(3)
C20 C19 C25 122.9(3)
C19 C20 C21 120.0(4)
C19 C20 Cl2 120.0(3)
C21 C20 Cl2 120.0(3)
C22 C21 C20 120.6(4)
C21 C22 C23 120.1(4)
C22 C23 C24 120.2(5)
C23 C24 C19 121.5(4)
C26 C25 N2 119.3(3)
C26 C25 C19 120.9(3)
N2 C25 C19 119.8(3)
C25 C26 C27 120.6(3)
C25 C26 C30 129.5(3)
C27 C26 C30 109.9(3)
C28 C27 C26 120.9(3)
C28 C27 C32 129.6(3)
C26 C27 C32 109.5(3)
C27 C28 C29 120.8(3)
O2 C29 N2 119.2(3)
O2 C29 C28 124.7(3)
N2 C29 C28 116.1(3)
C31 C30 C26 103.2(3)
C30 C31 C32 109.0(4)
C31 C32 C27 103.6(3)
N2 C33 C34 114.6(3)
C33 C34 C35 113.1(4)
C36 C35 C34 113.3(4)

loop_
_geom_bond_atom_site_label_1
_geom_bond_atom_site_label_2
_geom_bond_distance
Cl1 C2 1.722(4)
Cl2 C20 1.737(5)
O1 C11 1.244(4)
O2 C29 1.237(4)
N1 C7 1.387(4)
N1 C11 1.399(4)
N1 C15 1.486(4)
N2 C25 1.382(4)
N2 C29 1.416(4)
N2 C33 1.476(4)
C1 C2 1.378(5)
C1 C6 1.444(6)
C1 C7 1.487(4)
C2 C3 1.404(5)
C3 C4 1.337(7)
C4 C5 1.393(6)
C5 C6 1.354(5)
C7 C8 1.355(4)
C8 C9 1.421(4)
C8 C12 1.506(5)
C9 C10 1.348(5)
C9 C14 1.507(5)
C10 C11 1.418(5)
C12 C13 1.491(6)
C13 C14 1.492(7)
C15 C16 1.515(6)
C16 C17 1.512(6)
C17 C18 1.484(7)
C19 C24 1.382(5)
C19 C20 1.392(5)
C19 C25 1.500(4)
C20 C21 1.395(6)
C21 C22 1.358(8)
C22 C23 1.361(7)
C23 C24 1.378(5)
C25 C26 1.358(4)
C26 C27 1.402(4)
C26 C30 1.514(4)
C27 C28 1.353(4)
C27 C32 1.510(5)
C28 C29 1.431(5)
C30 C31 1.485(6)
C31 C32 1.489(6)
C33 C34 1.488(6)
C34 C35 1.516(6)
C35 C36 1.504(4)

loop_
_geom_torsion_atom_site_label_1
_geom_torsion_atom_site_label_2
_geom_torsion_atom_site_label_3
_geom_torsion_atom_site_label_4
_geom_torsion
C6 C1 C2 C3 -0.1(5)
C7 C1 C2 C3 -175.2(3)
C6 C1 C2 Cl1 179.7(3)
C7 C1 C2 Cl1 4.5(5)
C1 C2 C3 C4 0.3(6)
Cl1 C2 C3 C4 -179.5(4)
C2 C3 C4 C5 0.0(7)
C3 C4 C5 C6 -0.5(7)
C4 C5 C6 C1 0.7(7)
C2 C1 C6 C5 -0.4(6)
C7 C1 C6 C5 175.0(4)
C11 N1 C7 C8 -0.1(5)
C15 N1 C7 C8 -179.2(3)
C11 N1 C7 C1 -176.4(3)
C15 N1 C7 C1 4.5(4)
C2 C1 C7 C8 82.9(4)
C6 C1 C7 C8 -92.3(4)
C2 C1 C7 N1 -100.8(4)
C6 C1 C7 N1 84.0(4)
N1 C7 C8 C9 -1.6(5)
C1 C7 C8 C9 174.7(3)
N1 C7 C8 C12 179.5(4)
C1 C7 C8 C12 -4.2(6)
C7 C8 C9 C10 0.4(5)
C12 C8 C9 C10 179.5(4)
C7 C8 C9 C14 -177.6(4)
C12 C8 C9 C14 1.5(5)
C8 C9 C10 C11 2.6(6)
C14 C9 C10 C11 -179.9(4)
C7 N1 C11 O1 -177.2(3)
C15 N1 C11 O1 1.9(5)
C7 N1 C11 C10 2.9(5)
C15 N1 C11 C10 -178.0(3)
C9 C10 C11 O1 175.9(4)
C9 C10 C11 N1 -4.1(5)
C7 C8 C12 C13 173.0(4)
C9 C8 C12 C13 -6.1(5)
C8 C12 C13 C14 8.4(6)
C12 C13 C14 C9 -7.6(6)
C10 C9 C14 C13 -174.0(5)
C8 C9 C14 C13 3.7(5)
C7 N1 C15 C16 98.1(3)
C11 N1 C15 C16 -81.0(4)
N1 C15 C16 C17 -175.3(3)
C15 C16 C17 C18 72.7(6)
C24 C19 C20 C21 -1.4(5)
C25 C19 C20 C21 -176.9(3)
C24 C19 C20 Cl2 178.8(3)
C25 C19 C20 Cl2 3.3(5)
C19 C20 C21 C22 0.6(6)
Cl2 C20 C21 C22 -179.6(4)
C20 C21 C22 C23 0.5(7)
C21 C22 C23 C24 -0.8(7)
C22 C23 C24 C19 0.0(7)
C20 C19 C24 C23 1.1(6)
C25 C19 C24 C23 176.7(4)
C29 N2 C25 C26 2.6(5)
C33 N2 C25 C26 -178.3(3)
C29 N2 C25 C19 -174.8(3)
C33 N2 C25 C19 4.2(5)
C24 C19 C25 C26 -76.3(4)
C20 C19 C25 C26 99.1(4)
C24 C19 C25 N2 101.1(4)
C20 C19 C25 N2 -83.5(4)
N2 C25 C26 C27 -0.6(4)
C19 C25 C26 C27 176.8(3)
N2 C25 C26 C30 -179.6(3)
C19 C25 C26 C30 -2.2(5)
C25 C26 C27 C28 -0.4(5)
C30 C26 C27 C28 178.9(3)
C25 C26 C27 C32 179.8(3)
C30 C26 C27 C32 -1.0(4)
C26 C27 C28 C29 -0.7(5)
C32 C27 C28 C29 179.1(4)
C25 N2 C29 O2 177.0(3)
C33 N2 C29 O2 -2.1(5)
C25 N2 C29 C28 -3.5(5)
C33 N2 C29 C28 177.4(3)
C27 C28 C29 O2 -178.1(4)
C27 C28 C29 N2 2.5(5)
C25 C26 C30 C31 -166.9(4)
C27 C26 C30 C31 14.0(4)
C26 C30 C31 C32 -21.9(5)
C30 C31 C32 C27 21.4(6)
C28 C27 C32 C31 167.8(4)
C26 C27 C32 C31 -12.4(5)
C25 N2 C33 C34 -93.4(4)
C29 N2 C33 C34 85.7(4)
N2 C33 C34 C35 -177.2(3)
C33 C34 C35 C36 -66.4(7)
